data_9004607
loop_
_publ_author_name
'Demartin, F.'
'Gramaccioli, C. M.'
'Pilati, T.'

_publ_section_title
;
 Structure refinement of bazzite from pegmatitic and miarolitic occurrences
;
_journal_name_full 'The Canadian Mineralogist'
_journal_page_first 1419
_journal_page_last 1424
_journal_paper_doi 10.2113/gscanmin.38.6.1419
_journal_volume 38
_journal_year 2000
_chemical_compound_source 'Tordal, Norway'
_chemical_formula_sum 'Al0.12 Be2.91 Cs0.14 Fe0.52 H0.26 Li0.09 Na0.36 O18.86 Sc1.36 Si6'
_chemical_name_mineral Bazzite
_space_group_IT_number 192
_symmetry_space_group_name_Hall '-P 6 2c'
_symmetry_space_group_name_H-M 'P 6/m c c'
_cell_angle_alpha 90
_cell_angle_beta 90
_cell_angle_gamma 120
_cell_formula_units_Z 2
_cell_length_a 9.555
_cell_length_b 9.555
_cell_length_c 9.160
_cell_volume 724.248
_database_code_amcsd 0005700
_exptl_crystal_density_diffrn 2.832
_cod_original_formula_sum '(Sc1.36 Fe.52 Al.12) Si6 Cs.14 O18.86 Na.36 (Be2.91 Li.09) H.26'
_cod_database_code 9004607

loop_
_space_group_symop_operation_xyz
x,y,z
-x,-x+y,1/2+z
x,x-y,1/2-z
-x+y,-x,-z
x-y,x,z
-y,-x,1/2+z
y,x,1/2-z
y,-x+y,-z
-y,x-y,z
x-y,-y,1/2+z
-x+y,y,1/2-z
x,y,-z
-x,-y,z
x,x-y,1/2+z
-x,-x+y,1/2-z
x-y,x,-z
-x+y,-x,z
y,x,1/2+z
-y,-x,1/2-z
-y,x-y,-z
y,-x+y,z
-x+y,y,1/2+z
x-y,-y,1/2-z
-x,-y,-z

loop_
_atom_site_aniso_label
_atom_site_aniso_U_11
_atom_site_aniso_U_22
_atom_site_aniso_U_33
_atom_site_aniso_U_12
_atom_site_aniso_U_13
_atom_site_aniso_U_23
ScA 0.00650 0.00650 0.00680 0.00375 0.00000 0.00000
FeA 0.00650 0.00650 0.00680 0.00375 0.00000 0.00000
AlA 0.00650 0.00650 0.00680 0.00375 0.00000 0.00000
Si 0.00510 0.00450 0.00480 0.00240 0.00000 0.00000
Cs 0.03440 0.03440 0.02420 0.01720 0.00000 0.00000
Wat 0.03440 0.03440 0.02420 0.01720 0.00000 0.00000
Na 0.01760 0.01760 0.03170 0.00880 0.00000 0.00000
O1 0.01360 0.01000 0.01510 0.00870 0.00000 0.00000
O2 0.01250 0.00980 0.00840 0.00590 -0.00420 -0.00130
Be 0.00910 0.00910 0.00790 0.00530 0.00000 0.00000
Li 0.00910 0.00910 0.00790 0.00530 0.00000 0.00000

loop_
_atom_site_label
_atom_site_fract_x
_atom_site_fract_y
_atom_site_fract_z
_atom_site_occupancy
_atom_site_U_iso_or_equiv
_atom_site_type_symbol
_atom_site_attached_hydrogens
ScA 0.66667 0.33333 0.25000 0.68000 0.00659 Sc 0
FeA 0.66667 0.33333 0.25000 0.26000 0.00659 Fe 0
AlA 0.66667 0.33333 0.25000 0.06000 0.00659 Al 0
Si 0.37370 0.09899 0.00000 1.00000 0.00481 Si 0
Cs 0.00000 0.00000 0.25000 0.14000 0.03103 Cs 0
Wat 0.00000 0.00000 0.25000 0.86000 0.03103 O 2
Na 0.00000 0.00000 0.00000 0.36000 0.02229 Na 0
O1 0.29980 0.21860 0.00000 1.00000 0.01165 O 0
O2 0.48130 0.12860 0.14450 1.00000 0.01001 O 0
Be 0.50000 0.50000 0.25000 0.97000 0.00836 Be 0
Li 0.50000 0.50000 0.25000 0.03000 0.00836 Li 0

loop_
_cod_changelog_entry_id
_cod_changelog_entry_author
_cod_changelog_entry_date
_cod_changelog_entry_text
1
;cod-tools version 3.8.0
Id: cif_guess_AMCSD_atom_types 9581 2023-05-17 12:35:41Z saulius
;
2023-05-18T11:38:19+03:00
;Derived atom types and hydrogen counts
from atom names that follow the AMCSD naming convention
(Wat == water, O-H == hydroxyl).
;

loop_
_cod_related_entry_id
_cod_related_entry_database
_cod_related_entry_code
1 AMCSD 0005700
